data_4502808
loop_
_publ_author_name
'Bhattacharya, Suman'
'Saha, Binoy K.'

_publ_section_title
;
 Isostructurality in the Guest Free Forms and in the Clathrates of
 1,3,5-Triethyl-2,4,6-tris(4-halophenoxy)methylbenzenes
;
_journal_issue 1
_journal_name_full 'Crystal Growth &amp; Design'
_journal_page_first 169
_journal_paper_doi 10.1021/cg2009144
_journal_volume 12
_journal_year 2012
_chemical_formula_moiety 'C33 H33 Br3 O3, C5 H5 N'
_chemical_formula_sum 'C38 H38 Br3 N O3'
_chemical_formula_weight 796.42
_chemical_name_common '1Br, pyridine'
_chemical_name_systematic
;
1,3,5-triethyl-2,4,6-tris(4-bromophenoxy)methylbenzene, pyridine
;
_space_group_crystal_system triclinic
_space_group_IT_number 2
_space_group_name_Hall '-P 1'
_space_group_name_H-M_alt 'P -1'
_symmetry_space_group_name_Hall '-P 1'
_symmetry_space_group_name_H-M 'P -1'
_atom_sites_solution_hydrogens geom
_atom_sites_solution_primary direct
_atom_sites_solution_secondary difmap
_audit_creation_date 2011-09-21
_audit_creation_method
;
  Olex2 1.1
  (compiled 2011.08.18 svn.r1932, GUI svn.r3819)
;
_cell_angle_alpha 115.255(4)
_cell_angle_beta 100.304(3)
_cell_angle_gamma 91.211(3)
_cell_formula_units_Z 2
_cell_length_a 9.7200(4)
_cell_length_b 13.1460(5)
_cell_length_c 15.3461(6)
_cell_measurement_reflns_used 6030
_cell_measurement_temperature 120.0
_cell_measurement_theta_max 29.2130
_cell_measurement_theta_min 2.7236
_cell_volume 1734.39(14)
_computing_cell_refinement
;
CrysAlisPro, Oxford Diffraction Ltd.,
Version 1.171.34.44 (release 25-10-2010 CrysAlis171 .NET)
(compiled Oct 25 2010,18:11:34)
;
_computing_data_collection
;
CrysAlisPro, Oxford Diffraction Ltd.,
Version 1.171.34.44 (release 25-10-2010 CrysAlis171 .NET)
(compiled Oct 25 2010,18:11:34)
;
_computing_data_reduction
;
CrysAlisPro, Oxford Diffraction Ltd.,
Version 1.171.34.44 (release 25-10-2010 CrysAlis171 .NET)
(compiled Oct 25 2010,18:11:34)
;
_computing_molecular_graphics
;
O. V. Dolomanov, L. J. Bourhis, R. J. Gildea, J. A. K. Howard and H. Puschmann,
OLEX2: a complete structure solution, refinement and analysis program.
J. Appl. Cryst. (2009). 42, 339-341.
;
_computing_publication_material
;
O. V. Dolomanov, L. J. Bourhis, R. J. Gildea, J. A. K. Howard and H. Puschmann,
OLEX2: a complete structure solution, refinement and analysis program.
J. Appl. Cryst. (2009). 42, 339-341.
;
_computing_structure_refinement
;
XL, G.M. Sheldrick, Acta Cryst.
(2008). A64, 112-122
;
_computing_structure_solution 'SHELXS-97 (Sheldrick, 1990)'
_diffrn_ambient_temperature 120.0
_diffrn_detector_area_resol_mean 15.9821
_diffrn_measured_fraction_theta_full 0.999
_diffrn_measured_fraction_theta_max 0.849
_diffrn_measurement_details
;
  1 omega  -46.00   45.00   1.0000   15.0000
omega____ theta____ kappa____ phi______ frames
    -       19.1366  -37.0000    0.0000 91

  2 omega  -11.00   84.00   1.0000   15.0000
omega____ theta____ kappa____ phi______ frames
    -       19.1366   77.0000  -90.0000 95

  3 omega  -10.00   34.00   1.0000   15.0000
omega____ theta____ kappa____ phi______ frames
    -       19.1366   77.0000   30.0000 44

  4 omega   56.00   82.00   1.0000   15.0000
omega____ theta____ kappa____ phi______ frames
    -       19.1366   77.0000   30.0000 26

  5 omega   -7.00   60.00   1.0000   15.0000
omega____ theta____ kappa____ phi______ frames
    -       19.1366   77.0000  150.0000 67

  6 omega   43.00   80.00   1.0000   15.0000
omega____ theta____ kappa____ phi______ frames
    -       19.1366  179.0000  -30.0000 37

  7 omega   -5.00   92.00   1.0000   15.0000
omega____ theta____ kappa____ phi______ frames
    -       19.1366   37.0000 -180.0000 97
;
_diffrn_measurement_device_type 'Xcalibur, Eos'
_diffrn_measurement_method '\w scans'
_diffrn_orient_matrix_UB_11 0.0574367000
_diffrn_orient_matrix_UB_12 -0.0003298000
_diffrn_orient_matrix_UB_13 -0.0228209000
_diffrn_orient_matrix_UB_21 0.0355482000
_diffrn_orient_matrix_UB_22 0.0472902000
_diffrn_orient_matrix_UB_23 0.0432421000
_diffrn_orient_matrix_UB_31 0.0317045000
_diffrn_orient_matrix_UB_32 -0.0369564000
_diffrn_orient_matrix_UB_33 0.0184089000
_diffrn_radiation_monochromator graphite
_diffrn_radiation_type 'Mo K\a'
_diffrn_radiation_wavelength 0.7107
_diffrn_reflns_av_R_equivalents 0.0416
_diffrn_reflns_av_unetI/netI 0.0692
_diffrn_reflns_limit_h_max 13
_diffrn_reflns_limit_h_min -12
_diffrn_reflns_limit_k_max 18
_diffrn_reflns_limit_k_min -16
_diffrn_reflns_limit_l_max 20
_diffrn_reflns_limit_l_min -20
_diffrn_reflns_number 16473
_diffrn_reflns_theta_full 25.00
_diffrn_reflns_theta_max 29.28
_diffrn_reflns_theta_min 2.73
_diffrn_source 'Enhance (Mo) X-ray Source'
_exptl_absorpt_coefficient_mu 3.526
_exptl_absorpt_correction_T_max 0.569
_exptl_absorpt_correction_T_min 0.415
_exptl_absorpt_correction_type multi-scan
_exptl_absorpt_process_details
;
CrysAlisPro, Oxford Diffraction Ltd.,
Version 1.171.34.44 (release 25-10-2010 CrysAlis171 .NET)
(compiled Oct 25 2010,18:11:34)
Empirical absorption correction using spherical harmonics,
 implemented in SCALE3 ABSPACK scaling algorithm.
;
_exptl_crystal_colour colorless
_exptl_crystal_density_diffrn 1.525
_exptl_crystal_density_method 'not measured'
_exptl_crystal_description plate
_exptl_crystal_F_000 804
_exptl_crystal_size_max 0.28
_exptl_crystal_size_mid 0.21
_exptl_crystal_size_min 0.16
_refine_diff_density_max 1.009
_refine_diff_density_min -0.939
_refine_diff_density_rms 0.093
_refine_ls_extinction_method none
_refine_ls_goodness_of_fit_ref 1.027
_refine_ls_hydrogen_treatment constr
_refine_ls_matrix_type full
_refine_ls_number_parameters 428
_refine_ls_number_reflns 9460
_refine_ls_number_restraints 0
_refine_ls_restrained_S_all 1.027
_refine_ls_R_factor_all 0.1024
_refine_ls_R_factor_gt 0.0570
_refine_ls_shift/su_max 0.002
_refine_ls_shift/su_mean 0.000
_refine_ls_structure_factor_coef Fsqd
_refine_ls_weighting_details 'calc w=1/[\s^2^(Fo^2^)+(0.0461P)^2^+2.7393P] where P=(Fo^2^+2Fc^2^)/3'
_refine_ls_weighting_scheme calc
_refine_ls_wR_factor_gt 0.1169
_refine_ls_wR_factor_ref 0.1413
_reflns_number_gt 5145
_reflns_number_total 9460
_reflns_threshold_expression >2sigma(I)
_cod_data_source_file cg2009144_si_001.cif
_cod_data_source_block 1Br.pyridine
_cod_original_cell_volume 1734.39(12)
_cod_database_code 4502808

loop_
_space_group_symop_id
_space_group_symop_operation_xyz
1 'x, y, z'
2 '-x, -y, -z'

loop_
_atom_site_label
_atom_site_type_symbol
_atom_site_fract_x
_atom_site_fract_y
_atom_site_fract_z
_atom_site_U_iso_or_equiv
_atom_site_adp_type
_atom_site_occupancy
_atom_site_symmetry_multiplicity
_atom_site_calc_flag
_atom_site_refinement_flags
_atom_site_disorder_assembly
_atom_site_disorder_group
Br1 Br 0.57943(6) 0.61070(4) 0.16291(5) 0.0597(2) Uani 1 1 d . . .
Br3 Br 0.78393(6) -0.81194(4) -0.48174(5) 0.05818(19) Uani 1 1 d . . .
Br2 Br 1.87068(5) -0.10741(5) 0.39130(5) 0.05780(19) Uani 1 1 d . . .
O2 O 1.2870(3) -0.0820(2) 0.1945(2) 0.0333(7) Uani 1 1 d . . .
C31 C 0.8095(5) -0.6646(4) -0.3763(4) 0.0428(12) Uani 1 1 d . . .
C25 C 1.6863(4) -0.0950(3) 0.3328(4) 0.0370(11) Uani 1 1 d . . .
C22 C 1.4173(4) -0.0848(3) 0.2455(3) 0.0267(9) Uani 1 1 d . . .
O1 O 0.7634(4) 0.1673(3) 0.1427(3) 0.0588(11) Uani 1 1 d . . .
C17 C 0.7236(5) 0.2942(3) 0.0650(4) 0.0376(11) Uani 1 1 d . . .
H17 H 0.7529 0.2443 0.0090 0.045 Uiso 1 1 calc R . .
C19 C 0.6373(5) 0.4697(4) 0.1547(4) 0.0417(12) Uani 1 1 d . . .
O3 O 0.8829(4) -0.3479(3) -0.1414(3) 0.0653(13) Uani 1 1 d . . .
C8 C 1.1667(4) -0.0785(4) 0.2386(3) 0.0294(9) Uani 1 1 d . . .
H8A H 1.1734 -0.0078 0.2973 0.035 Uiso 1 1 calc R . .
H8B H 1.1602 -0.1407 0.2563 0.035 Uiso 1 1 calc R . .
C3 C 1.0408(4) -0.0883(3) 0.1611(3) 0.0325(10) Uani 1 1 d . . .
C12 C 1.0402(4) -0.3024(4) 0.0885(4) 0.0342(10) Uani 1 1 d . . .
H12A H 1.1392 -0.2848 0.1197 0.041 Uiso 1 1 calc R . .
H12B H 1.0321 -0.3587 0.0210 0.041 Uiso 1 1 calc R . .
C26 C 1.6626(5) -0.0938(4) 0.2419(4) 0.0437(13) Uani 1 1 d . . .
H26 H 1.7367 -0.0960 0.2105 0.052 Uiso 1 1 calc R . .
C32 C 0.7164(4) -0.6342(3) -0.3143(4) 0.0397(12) Uani 1 1 d . . .
H32 H 0.6394 -0.6847 -0.3258 0.048 Uiso 1 1 calc R . .
C23 C 1.4422(4) -0.0839(3) 0.3375(3) 0.0294(9) Uani 1 1 d . . .
H23 H 1.3687 -0.0793 0.3699 0.035 Uiso 1 1 calc R . .
C18 C 0.6797(5) 0.3961(4) 0.0708(4) 0.0391(11) Uani 1 1 d . . .
H18 H 0.6789 0.4148 0.0187 0.047 Uiso 1 1 calc R . .
C28 C 0.8523(5) -0.4529(4) -0.2187(4) 0.0494(15) Uani 1 1 d . . .
C10 C 1.0492(5) 0.1259(3) 0.2385(3) 0.0341(10) Uani 1 1 d . . .
H10A H 1.0367 0.1811 0.2122 0.041 Uiso 1 1 calc R . .
H10B H 1.1493 0.1263 0.2603 0.041 Uiso 1 1 calc R . .
C13 C 0.9627(5) -0.3512(4) 0.1426(4) 0.0402(12) Uani 1 1 d . . .
H13A H 0.8642 -0.3666 0.1131 0.060 Uiso 1 1 calc R . .
H13B H 0.9759 -0.2977 0.2105 0.060 Uiso 1 1 calc R . .
H13C H 0.9992 -0.4202 0.1381 0.060 Uiso 1 1 calc R . .
C33 C 0.7367(5) -0.5280(3) -0.2344(4) 0.0420(12) Uani 1 1 d . . .
H33 H 0.6742 -0.5073 -0.1920 0.050 Uiso 1 1 calc R . .
C4 C 0.9816(5) -0.1960(3) 0.0887(4) 0.0372(11) Uani 1 1 d . . .
C16 C 0.7237(5) 0.2666(4) 0.1425(4) 0.0414(12) Uani 1 1 d . . .
C11 C 0.9780(5) 0.1601(4) 0.3269(4) 0.0419(11) Uani 1 1 d . . .
H11A H 0.8784 0.1570 0.3052 0.063 Uiso 1 1 calc R . .
H11B H 1.0147 0.2357 0.3745 0.063 Uiso 1 1 calc R . .
H11C H 0.9963 0.1090 0.3563 0.063 Uiso 1 1 calc R . .
C24 C 1.5778(4) -0.0898(4) 0.3809(4) 0.0382(11) Uani 1 1 d . . .
H24 H 1.5955 -0.0903 0.4423 0.046 Uiso 1 1 calc R . .
C27 C 1.5273(5) -0.0892(4) 0.1983(4) 0.0389(11) Uani 1 1 d . . .
H27 H 1.5099 -0.0891 0.1367 0.047 Uiso 1 1 calc R . .
C2 C 0.9897(5) 0.0096(3) 0.1578(3) 0.0366(11) Uani 1 1 d . . .
C20 C 0.6367(5) 0.4434(4) 0.2319(4) 0.0485(13) Uani 1 1 d . . .
H20 H 0.6073 0.4934 0.2878 0.058 Uiso 1 1 calc R . .
C21 C 0.6803(6) 0.3418(4) 0.2256(4) 0.0522(14) Uani 1 1 d . . .
H21 H 0.6805 0.3235 0.2779 0.063 Uiso 1 1 calc R . .
C1 C 0.8793(7) -0.0018(4) 0.0809(4) 0.069(2) Uani 1 1 d . . .
C7 C 0.8365(7) 0.1009(4) 0.0671(4) 0.0660(19) Uani 1 1 d . . .
H7A H 0.9194 0.1460 0.0706 0.079 Uiso 1 1 calc R . .
H7B H 0.7758 0.0773 0.0028 0.079 Uiso 1 1 calc R . .
C5 C 0.8668(6) -0.2057(4) 0.0160(4) 0.068(2) Uani 1 1 d . . .
C29 C 0.9437(5) -0.4844(5) -0.2833(5) 0.0591(17) Uani 1 1 d . . .
H29 H 1.0192 -0.4335 -0.2738 0.071 Uiso 1 1 calc R . .
C30 C 0.9236(5) -0.5899(5) -0.3610(5) 0.0534(15) Uani 1 1 d . . .
H30 H 0.9864 -0.6112 -0.4033 0.064 Uiso 1 1 calc R . .
C15 C 0.6382(10) -0.1389(7) -0.1382(7) 0.032(2) Uani 0.50 1 d P A 2
H15A H 0.5429 -0.1472 -0.1728 0.048 Uiso 0.50 1 calc PR A 2
H15B H 0.6801 -0.2072 -0.1697 0.048 Uiso 0.50 1 calc PR A 2
H15C H 0.6907 -0.0768 -0.1392 0.048 Uiso 0.50 1 calc PR A 2
C9 C 0.8040(7) -0.3209(4) -0.0640(5) 0.066(2) Uani 1 1 d . . .
H9A H 0.8114 -0.3770 -0.0384 0.079 Uiso 1 1 calc R . .
H9B H 0.7055 -0.3197 -0.0892 0.079 Uiso 1 1 calc R . .
C6 C 0.8144(9) -0.1091(4) 0.0125(6) 0.125(4) Uani 1 1 d . . .
C38 C 0.5694(8) 0.7495(7) 0.6079(6) 0.092(2) Uani 1 1 d . . .
H38 H 0.5164 0.8009 0.6473 0.110 Uiso 1 1 calc R . .
C34 C 0.6953(8) 0.6976(5) 0.4876(5) 0.0718(18) Uani 1 1 d . . .
H34 H 0.7320 0.7127 0.4418 0.086 Uiso 1 1 calc R . .
N1 N 0.6179(8) 0.7714(5) 0.5414(5) 0.0902(19) Uani 1 1 d . . .
C36 C 0.6656(9) 0.5829(6) 0.5666(7) 0.088(3) Uani 1 1 d . . .
H36 H 0.6791 0.5174 0.5748 0.106 Uiso 1 1 calc R . .
C35 C 0.7234(8) 0.6020(6) 0.4959(6) 0.086(2) Uani 1 1 d . . .
H35 H 0.7777 0.5512 0.4573 0.103 Uiso 1 1 calc R . .
C14 C 0.6395(11) -0.1160(9) -0.0331(8) 0.025(2) Uani 0.50 1 d P A 2
H14A H 0.5861 -0.1770 -0.0298 0.030 Uiso 0.50 1 calc PR A 2
H14B H 0.6023 -0.0453 0.0018 0.030 Uiso 0.50 1 calc PR A 2
C37 C 0.5936(9) 0.6581(8) 0.6199(6) 0.097(3) Uani 1 1 d . . .
H37 H 0.5582 0.6469 0.6679 0.116 Uiso 1 1 calc R . .
C1AA C 0.7349(8) -0.1257(6) -0.0949(6) 0.0203(16) Uani 0.50 1 d P A 1
H1AA H 0.7632 -0.0654 -0.1106 0.024 Uiso 0.50 1 calc PR A 1
H1AB H 0.7438 -0.1988 -0.1469 0.024 Uiso 0.50 1 calc PR A 1
C0AA C 0.5891(12) -0.1176(11) -0.0694(10) 0.039(3) Uani 0.50 1 d P A 1
H0AA H 0.5202 -0.1225 -0.1247 0.058 Uiso 0.50 1 calc PR A 1
H0AB H 0.5887 -0.0467 -0.0137 0.058 Uiso 0.50 1 calc PR A 1
H0AC H 0.5668 -0.1786 -0.0538 0.058 Uiso 0.50 1 calc PR A 1

loop_
_atom_site_aniso_label
_atom_site_aniso_U_11
_atom_site_aniso_U_22
_atom_site_aniso_U_33
_atom_site_aniso_U_23
_atom_site_aniso_U_13
_atom_site_aniso_U_12
Br1 0.0449(3) 0.0332(3) 0.1053(5) 0.0261(3) 0.0356(3) 0.0150(2)
Br3 0.0653(4) 0.0416(3) 0.0769(4) 0.0241(3) 0.0406(3) 0.0172(2)
Br2 0.0273(3) 0.0522(3) 0.0962(5) 0.0354(3) 0.0095(3) 0.0149(2)
O2 0.0268(16) 0.0448(18) 0.0344(18) 0.0241(15) 0.0043(13) -0.0037(12)
C31 0.035(3) 0.031(2) 0.068(4) 0.026(2) 0.011(2) 0.0063(19)
C25 0.025(2) 0.022(2) 0.060(3) 0.015(2) 0.008(2) 0.0065(16)
C22 0.025(2) 0.0195(19) 0.036(3) 0.0116(18) 0.0079(18) -0.0018(15)
O1 0.076(3) 0.0325(19) 0.063(3) 0.0312(19) -0.022(2) -0.0152(17)
C17 0.039(3) 0.025(2) 0.048(3) 0.016(2) 0.008(2) -0.0004(18)
C19 0.027(2) 0.028(2) 0.071(4) 0.019(2) 0.018(2) -0.0018(17)
O3 0.066(3) 0.0295(19) 0.083(3) 0.031(2) -0.039(2) -0.0237(17)
C8 0.023(2) 0.034(2) 0.035(3) 0.021(2) 0.0019(18) -0.0028(16)
C3 0.030(2) 0.031(2) 0.038(3) 0.022(2) -0.0059(19) -0.0059(17)
C12 0.029(2) 0.034(2) 0.047(3) 0.028(2) -0.001(2) -0.0001(18)
C26 0.035(3) 0.036(3) 0.074(4) 0.030(3) 0.029(3) 0.0122(19)
C32 0.023(2) 0.023(2) 0.067(4) 0.017(2) 0.005(2) -0.0015(16)
C23 0.027(2) 0.026(2) 0.029(2) 0.0069(18) 0.0041(18) 0.0012(16)
C18 0.037(3) 0.031(2) 0.060(3) 0.028(2) 0.015(2) 0.0051(19)
C28 0.037(3) 0.026(2) 0.080(4) 0.033(3) -0.025(3) -0.0112(19)
C10 0.036(2) 0.031(2) 0.033(3) 0.016(2) 0.000(2) -0.0102(18)
C13 0.035(3) 0.034(2) 0.066(4) 0.033(2) 0.013(2) 0.0079(19)
C33 0.028(2) 0.022(2) 0.069(4) 0.017(2) -0.002(2) 0.0001(17)
C4 0.041(3) 0.027(2) 0.045(3) 0.023(2) -0.007(2) -0.0051(18)
C16 0.046(3) 0.024(2) 0.050(3) 0.021(2) -0.008(2) -0.0132(19)
C11 0.038(3) 0.045(3) 0.041(3) 0.020(2) 0.000(2) -0.004(2)
C24 0.029(2) 0.039(3) 0.036(3) 0.009(2) 0.002(2) 0.0049(19)
C27 0.041(3) 0.038(3) 0.050(3) 0.026(2) 0.019(2) 0.008(2)
C2 0.041(3) 0.025(2) 0.037(3) 0.016(2) -0.012(2) -0.0099(18)
C20 0.039(3) 0.044(3) 0.053(3) 0.011(3) 0.015(2) -0.012(2)
C21 0.053(3) 0.049(3) 0.052(4) 0.025(3) -0.002(3) -0.021(2)
C1 0.092(4) 0.023(2) 0.071(4) 0.026(3) -0.048(3) -0.012(3)
C7 0.110(5) 0.017(2) 0.047(3) 0.009(2) -0.030(3) 0.002(3)
C5 0.083(4) 0.018(2) 0.073(4) 0.021(3) -0.055(3) -0.018(2)
C29 0.033(3) 0.060(4) 0.101(5) 0.061(4) -0.008(3) -0.012(2)
C30 0.037(3) 0.057(3) 0.085(4) 0.050(3) 0.010(3) 0.001(2)
C15 0.025(5) 0.026(4) 0.042(6) 0.015(4) 0.000(5) -0.004(3)
C9 0.077(4) 0.022(2) 0.073(4) 0.020(3) -0.045(4) -0.014(2)
C6 0.155(7) 0.024(3) 0.131(7) 0.034(4) -0.118(6) -0.019(3)
C38 0.070(5) 0.113(7) 0.089(6) 0.044(5) 0.009(4) 0.021(4)
C34 0.094(5) 0.056(4) 0.063(4) 0.026(3) 0.014(4) -0.010(4)
N1 0.120(6) 0.079(4) 0.074(4) 0.042(4) 0.004(4) 0.015(4)
C36 0.108(6) 0.054(4) 0.085(6) 0.039(4) -0.043(5) -0.007(4)
C35 0.083(5) 0.053(4) 0.073(5) -0.007(4) -0.018(4) 0.018(3)
C14 0.020(6) 0.018(4) 0.030(7) 0.008(4) -0.001(4) 0.000(4)
C37 0.104(6) 0.091(6) 0.096(7) 0.053(6) -0.003(5) -0.025(5)
C1AA 0.014(4) 0.023(4) 0.025(4) 0.011(3) 0.007(3) 0.000(3)
C0AA 0.023(7) 0.043(6) 0.045(9) 0.014(6) 0.005(6) 0.008(5)

loop_
_atom_type_symbol
_atom_type_description
_atom_type_scat_dispersion_real
_atom_type_scat_dispersion_imag
_atom_type_scat_source
C C 0.0033 0.0016 'International Tables Vol C Tables 4.2.6.8 and 6.1.1.4'
H H 0.0000 0.0000 'International Tables Vol C Tables 4.2.6.8 and 6.1.1.4'
N N 0.0061 0.0033 'International Tables Vol C Tables 4.2.6.8 and 6.1.1.4'
O O 0.0106 0.0060 'International Tables Vol C Tables 4.2.6.8 and 6.1.1.4'
Br Br -0.2901 2.4595 'International Tables Vol C Tables 4.2.6.8 and 6.1.1.4'

loop_
_geom_angle_atom_site_label_1
_geom_angle_atom_site_label_2
_geom_angle_atom_site_label_3
_geom_angle
C22 O2 C8 118.6(3)
C32 C31 Br3 119.5(3)
C32 C31 C30 120.7(5)
C30 C31 Br3 119.8(4)
C26 C25 Br2 119.5(3)
C24 C25 Br2 119.4(4)
C24 C25 C26 121.1(4)
O2 C22 C23 124.5(4)
O2 C22 C27 115.3(4)
C23 C22 C27 120.2(4)
C16 O1 C7 116.2(4)
C16 C17 C18 120.1(5)
C18 C19 Br1 119.1(4)
C20 C19 Br1 119.6(4)
C20 C19 C18 121.3(4)
C28 O3 C9 117.5(4)
O2 C8 C3 105.4(3)
C4 C3 C8 119.1(4)
C4 C3 C2 120.6(4)
C2 C3 C8 120.2(4)
C4 C12 C13 111.8(4)
C27 C26 C25 119.0(4)
C31 C32 C33 120.2(4)
C22 C23 C24 119.3(4)
C19 C18 C17 119.3(5)
O3 C28 C33 123.5(6)
O3 C28 C29 116.7(5)
C29 C28 C33 119.9(5)
C2 C10 C11 112.1(4)
C32 C33 C28 119.1(5)
C3 C4 C12 121.2(4)
C5 C4 C3 119.4(4)
C5 C4 C12 119.4(4)
O1 C16 C17 124.1(5)
O1 C16 C21 116.5(5)
C17 C16 C21 119.4(4)
C25 C24 C23 119.8(5)
C26 C27 C22 120.5(5)
C3 C2 C10 120.6(4)
C1 C2 C3 119.1(4)
C1 C2 C10 120.2(4)
C19 C20 C21 119.1(5)
C20 C21 C16 120.8(5)
C2 C1 C7 120.2(4)
C6 C1 C2 120.2(4)
C6 C1 C7 119.5(4)
O1 C7 C1 109.5(5)
C4 C5 C9 120.0(4)
C4 C5 C6 120.5(4)
C6 C5 C9 119.4(4)
C30 C29 C28 120.5(4)
C29 C30 C31 119.7(5)
O3 C9 C5 106.8(5)
C1 C6 C14 115.5(6)
C1 C6 C1AA 118.7(5)
C5 C6 C1 120.0(5)
C5 C6 C14 118.4(6)
C5 C6 C1AA 115.1(6)
C1AA C6 C14 50.3(5)
C37 C38 N1 122.3(8)
N1 C34 C35 123.2(7)
C34 N1 C38 117.4(6)
C37 C36 C35 119.0(7)
C34 C35 C36 116.3(7)
C15 C14 C6 101.7(8)
C36 C37 C38 121.8(9)
C0AA C1AA C6 94.0(7)

loop_
_geom_bond_atom_site_label_1
_geom_bond_atom_site_label_2
_geom_bond_distance
Br1 C19 1.908(4)
Br3 C31 1.896(5)
Br2 C25 1.899(4)
O2 C22 1.374(5)
O2 C8 1.445(5)
C31 C32 1.372(7)
C31 C30 1.383(6)
C25 C26 1.379(7)
C25 C24 1.379(6)
C22 C23 1.384(6)
C22 C27 1.384(6)
O1 C16 1.371(5)
O1 C7 1.439(7)
C17 C18 1.386(6)
C17 C16 1.383(7)
C19 C18 1.381(7)
C19 C20 1.369(7)
O3 C28 1.364(6)
O3 C9 1.450(8)
C8 C3 1.506(6)
C3 C4 1.401(6)
C3 C2 1.408(6)
C12 C13 1.525(6)
C12 C4 1.520(6)
C26 C27 1.379(7)
C32 C33 1.390(6)
C23 C24 1.385(6)
C28 C33 1.396(6)
C28 C29 1.386(8)
C10 C11 1.533(6)
C10 C2 1.516(6)
C4 C5 1.391(6)
C16 C21 1.384(7)
C2 C1 1.398(6)
C20 C21 1.379(7)
C1 C7 1.509(6)
C1 C6 1.397(7)
C5 C9 1.510(6)
C5 C6 1.396(7)
C29 C30 1.371(8)
C15 C14 1.507(15)
C6 C14 1.704(12)
C6 C1AA 1.610(10)
C38 N1 1.327(10)
C38 C37 1.312(11)
C34 N1 1.326(9)
C34 C35 1.346(9)
C36 C35 1.415(11)
C36 C37 1.296(11)
C1AA C0AA 1.531(14)
